data_2007647
loop_
_publ_author_name
'Celia Marcos'
'Jos\'e M. Al\'ia'
'Victor Adovasio'
'Manuel Prieto'
'Santiago Garc\'ia-Granda'

_publ_section_title
;
 Bis(thiourea)cadmium Halides
;
_journal_issue 9
_journal_name_full 'Acta Crystallographica Section C'
_journal_page_first 1225
_journal_page_last 1229
_journal_paper_doi 10.1107/S0108270198004314
_journal_volume 54
_journal_year 1998
_chemical_formula_analytical 'C2 H8 Cd1 Br2 N4 S2'
_chemical_formula_iupac '[Cd Br2 (C H4 N2 S)2]'
_chemical_formula_structural 'Cd Br2 (S C (N H2)2)2'
_chemical_formula_sum 'C2 H8 Br2 Cd N4 S2'
_chemical_formula_weight 424.46
_chemical_name_common 'bis(thiourea)cadmium chloride'
_chemical_name_systematic
;
 Bis(thiourea)cadmium bromide
;
_space_group_IT_number 62
_symmetry_cell_setting orthorhombic
_symmetry_space_group_name_Hall '-P 2c 2n'
_symmetry_space_group_name_H-M 'P n a m'
_audit_creation_method SHELXL
_cell_angle_alpha 90.0
_cell_angle_beta 90.0
_cell_angle_gamma 90.0
_cell_formula_units_Z 4
_cell_length_a 13.052(18)
_cell_length_b 5.9892(19)
_cell_length_c 13.542(3)
_cell_measurement_reflns_used 25
_cell_measurement_temperature 293(2)
_cell_measurement_theta_max 20
_cell_measurement_theta_min 15
_cell_volume 1058.6(15)
_computing_cell_refinement 'DIRDIF (Beurskens et al., 1992)'
_computing_data_collection
;
CAD-4 Diffractometer Control Software (Enraf-Nonius, 1994)
;
_computing_data_reduction 'REFLEX (local program)'
_computing_molecular_graphics 'Xtal GX (Hall & Boulay, 1995)'
_computing_publication_material
;
 SHELXL93 (Sheldrick, 1993)
;
_computing_structure_refinement
;
 SHELXL93 (Sheldrick, 1993); geometrical calculations:
 PARST (Nardelli, 1983)
;
_computing_structure_solution 'SHELXS86 (Sheldrick, 1990)'
_diffrn_ambient_temperature 293(2)
_diffrn_measured_fraction_theta_full 0.897
_diffrn_measured_fraction_theta_max 0.897
_diffrn_measurement_device_type 'Nonius CAD-4 diffractometer'
_diffrn_measurement_method '\w-2\q scan'
_diffrn_radiation_monochromator graphite
_diffrn_radiation_source 'fine-focus sealed tube'
_diffrn_radiation_type MoK\a
_diffrn_radiation_wavelength 0.71073
_diffrn_reflns_av_R_equivalents 0.0325
_diffrn_reflns_av_sigmaI/netI 0.0644
_diffrn_reflns_limit_h_max 19
_diffrn_reflns_limit_h_min 0
_diffrn_reflns_limit_k_max 8
_diffrn_reflns_limit_k_min 0
_diffrn_reflns_limit_l_max 20
_diffrn_reflns_limit_l_min 0
_diffrn_reflns_number 1896
_diffrn_reflns_theta_full 31.97
_diffrn_reflns_theta_max 31.97
_diffrn_reflns_theta_min 3.01
_diffrn_standards_decay_% 3.9
_diffrn_standards_interval_count 200
_diffrn_standards_interval_time 60
_diffrn_standards_number 3
_exptl_absorpt_coefficient_mu 9.956
_exptl_absorpt_correction_T_max 0.139
_exptl_absorpt_correction_T_min 0.027
_exptl_absorpt_correction_type 'XABS2 (Parkin et al., 1995)'
_exptl_crystal_colour 'pale yellow'
_exptl_crystal_density_diffrn 2.663
_exptl_crystal_density_method 'not measured'
_exptl_crystal_description tabular
_exptl_crystal_F_000 792
_exptl_crystal_size_max 0.429
_exptl_crystal_size_mid 0.198
_exptl_crystal_size_min 0.198
_refine_diff_density_max 2.086
_refine_diff_density_min -1.777
_refine_ls_extinction_method none
_refine_ls_goodness_of_fit_ref 1.095
_refine_ls_hydrogen_treatment constr
_refine_ls_matrix_type full
_refine_ls_number_parameters 55
_refine_ls_number_reflns 1896
_refine_ls_number_restraints 0
_refine_ls_restrained_S_all 1.095
_refine_ls_R_factor_all 0.1320
_refine_ls_R_factor_gt 0.0553
_refine_ls_shift/su_max 0.000
_refine_ls_shift/su_mean 0.000
_refine_ls_structure_factor_coef Fsqd
_refine_ls_weighting_details 'w = 1/[\s^2^(Fo^2^)+(0.0921P)^2^+4.8853P] where P=(Fo^2^+2Fc^2^)/3'
_refine_ls_weighting_scheme calc
_refine_ls_wR_factor_ref 0.1910
_reflns_number_gt 1079
_reflns_number_total 1896
_reflns_threshold_expression I>2\s(I)
_cod_data_source_file na1330.cif
_cod_data_source_block 2
_cod_depositor_comments
;
The following automatic conversions were performed:

'_refine_ls_weighting_scheme' value 'calc w =
1/[\s^2^(Fo^2^)+(0.0921P)^2^+4.8853P] where P=(Fo^2^+2Fc^2^)/3' was
changed to 'calc'. New tag '_refine_ls_weighting_details' was
created. The value of the new tag was set to 'w =
1/[\s^2^(Fo^2^)+(0.0921P)^2^+4.8853P] where P=(Fo^2^+2Fc^2^)/3'.

Automatic conversion script
Id: cif_fix_values 3143 2015-03-26 13:38:13Z robertas 
;
_cod_original_cell_volume 1059(2)
_cod_original_sg_symbol_H-M 'P nam'
_cod_original_formula_sum 'C2 H8 Cd1 Br2 N4 S2'
_cod_database_code 2007647

loop_
_symmetry_equiv_pos_as_xyz
'x, y, z'
'x+1/2, -y+1/2, -z+1/2'
'-x, -y, z+1/2'
'-x+1/2, y+1/2, -z'
'-x, -y, -z'
'-x-1/2, y-1/2, z-1/2'
'x, y, -z-1/2'
'x-1/2, -y-1/2, z'

loop_
_atom_site_label
_atom_site_fract_x
_atom_site_fract_y
_atom_site_fract_z
_atom_site_U_iso_or_equiv
_atom_site_adp_type
_atom_site_calc_flag
_atom_site_refinement_flags
_atom_site_occupancy
_atom_site_disorder_assembly
_atom_site_disorder_group
_atom_site_type_symbol
Cd .34410(10) .2187(2) .7500 .0308(3) Uani d S 1 . . Cd
Br1 .13950(10) .2428(2) .7500 .0359(3) Uani d S 1 . . Br
Br2 .37790(10) -.2154(2) .7500 .0460(4) Uani d S 1 . . Br
S .3960(2) .3659(4) .5828(2) .0392(6) Uani d . 1 . . S
C .3798(6) .170(2) .4935(6) .043(2) Uani d . 1 . . C
N1 .3841(8) .230(2) .4012(7) .043(2) Uani d . 1 . . N
H1A .3769 .1236 .3516 .065 Uiso calc R 1 . . H
H1B .3945 .3789 .3850 .065 Uiso calc R 1 . . H
N2 .3647(7) -.048(2) .5115(6) .046(2) Uani d . 1 . . N
H2A .3585 -.1399 .4632 .069 Uiso calc R 1 . . H
H2B .3613 -.0951 .5713 .069 Uiso calc R 1 . . H

loop_
_atom_site_aniso_label
_atom_site_aniso_U_11
_atom_site_aniso_U_22
_atom_site_aniso_U_33
_atom_site_aniso_U_12
_atom_site_aniso_U_13
_atom_site_aniso_U_23
Cd .0303(5) .0344(5) .0277(4) .0021(4) .000 .000
Br1 .0253(6) .0396(7) .0427(6) -.0003(5) .000 .000
Br2 .0750(10) .0325(7) .0305(6) .0074(7) .000 .000
S .052(2) .0340(10) .0320(10) -.0100(10) .0070(10) -.0020(10)
C .033(5) .056(5) .040(4) .001(4) .001(3) .001(4)
N1 .063(7) .044(5) .023(3) -.002(5) .002(4) -.003(4)
N2 .061(6) .038(4) .038(4) -.012(4) .002(4) -.002(3)

loop_
_atom_type_symbol
_atom_type_description
_atom_type_scat_dispersion_real
_atom_type_scat_dispersion_imag
_atom_type_scat_source
C C 0.0033 0.0016 'International Tables Vol C Tables 4.2.6.8 and 6.1.1.4'
H H 0.0000 0.0000 'International Tables Vol C Tables 4.2.6.8 and 6.1.1.4'
N N 0.0061 0.0033 'International Tables Vol C Tables 4.2.6.8 and 6.1.1.4'
S S 0.1246 0.1234 'International Tables Vol C Tables 4.2.6.8 and 6.1.1.4'
Cd Cd -0.8075 1.2024 'International Tables Vol C Tables 4.2.6.8 and 6.1.1.4'
Br Br -0.2901 2.4595 'International Tables Vol C Tables 4.2.6.8 and 6.1.1.4'

loop_
_geom_angle_atom_site_label_1
_geom_angle_atom_site_label_2
_geom_angle_atom_site_label_3
_geom_angle_site_symmetry_3
_geom_angle
_geom_angle_publ_flag
Br1 Cd S . 104.42(7) yes
Br2 Cd S . 107.53(6) yes
Br1 Cd Br2 . 102.48(6) yes
S Cd S 7_557 127.70(10) yes
Cd S C . 111.3(3) yes
N1 C S . 119.1(8) yes
N2 C S . 124.1(7) yes
N1 C N2 . 116.8(9) yes
C N1 H1A . 120.0 ?
C N1 H1B . 120.0 ?
H1A N1 H1B . 120.0 ?
C N2 H2A . 120.0 ?
C N2 H2B . 120.0 ?
H2A N2 H2B . 120.0 ?

loop_
_geom_bond_atom_site_label_1
_geom_bond_atom_site_label_2
_geom_bond_site_symmetry_2
_geom_bond_distance
_geom_bond_publ_flag
Cd S . 2.522(2) yes
Cd Br1 . 2.674(4) yes
Cd Br2 . 2.636(2) yes
S C . 1.698(10) yes
C N1 . 1.302(13) yes
C N2 . 1.343(17) yes
N1 H1A . .93 ?
N1 H1B . .93 ?
N2 H2A . .86 ?
N2 H2B . .86 ?

loop_
_geom_hbond_atom_site_label_D
_geom_hbond_atom_site_label_H
_geom_hbond_atom_site_label_A
_geom_hbond_site_symmetry_A
_geom_hbond_distance_DH
_geom_hbond_distance_HA
_geom_hbond_distance_DA
_geom_hbond_angle_DHA
_geom_hbond_publ_flag
N2 H2B Br2 1_555 0.86 2.53 3.386(9) 172 yes
N1 H1A Br1 6_655 0.93 2.67 3.578(11) 165 yes

loop_
_geom_torsion_atom_site_label_1
_geom_torsion_atom_site_label_2
_geom_torsion_atom_site_label_3
_geom_torsion_atom_site_label_4
_geom_torsion_site_symmetry_1
_geom_torsion
_geom_torsion_publ_flag
Br1 Cd S C . -78.7(3) yes
Br2 Cd S C . 29.7(3) yes
Cd S C N1 . 167.1(8) yes
Cd S C N2 . -14.5(9) yes
S Cd S C 7_557 159.8(3) yes
